data_8104866
loop_
_publ_author_name
'Wang, Xiao-Hui'
'Wang, Hui-yun'
'Wang, Jia-Zhen'
'Zhang, Mei'
'Chen, Xiao-Qian'
'Zhao, Feng-Lan'
'Meng, Qing-Guo'

_publ_section_title
;
 The crystal structure of 3-oxo-urs-12-en-28-oic acid,
 C30H46O3&#x00B7;1/6H2O
;
_journal_issue 1
_journal_name_full 'Zeitschrift f\"ur Kristallographie - New Crystal Structures'
_journal_page_first 1
_journal_page_last 5
_journal_paper_doi 10.1515/ncrs-2020-0423
_journal_volume 236
_journal_year 2021
_chemical_absolute_configuration unk
_chemical_formula_moiety 'C30 H46 O3,0.167(H2O)'
_chemical_formula_sum 'C30 H46.234 O3.167'
_chemical_formula_weight 457.59
_space_group_crystal_system monoclinic
_space_group_IT_number 5
_space_group_name_Hall 'C 2y'
_space_group_name_H-M_alt 'C 1 2 1'
_atom_sites_solution_hydrogens geom
_atom_sites_solution_primary iterative
_cell_angle_alpha 90
_cell_angle_beta 104.4652(12)
_cell_angle_gamma 90
_cell_formula_units_Z 12
_cell_length_a 29.4307(4)
_cell_length_b 15.42797(17)
_cell_length_c 18.4667(2)
_cell_measurement_reflns_used 16160
_cell_measurement_temperature 293(2)
_cell_measurement_theta_max 66.7530
_cell_measurement_theta_min 4.2940
_cell_volume 8119.11(17)
_computing_cell_refinement 'CrysAlisPro 1.171.39.46e (Rigaku OD, 2018)'
_computing_data_collection 'CrysAlisPro 1.171.39.46e (Rigaku OD, 2018)'
_computing_data_reduction 'CrysAlisPro 1.171.39.46e (Rigaku OD, 2018)'
_computing_molecular_graphics 'Olex2 (Dolomanov et al., 2009)'
_computing_publication_material 'Olex2 (Dolomanov et al., 2009)'
_computing_structure_refinement 'ShelXL (Sheldrick, 2015)'
_computing_structure_solution
;
Superflip (Palatinus & Chapuis, 2007;Palatinus & van der Lee, 2008;
Palatinus et al., 2012)
;
_diffrn_ambient_temperature 293(2)
_diffrn_detector 'CCD plate'
_diffrn_detector_area_resol_mean 10.4674
_diffrn_detector_type Atlas
_diffrn_measured_fraction_theta_full 0.993
_diffrn_measured_fraction_theta_max 0.993
_diffrn_measurement_details
;
List of Runs (angles in degrees, time in seconds):

  # Type    Start    End  Width  t~exp~   \w     \q     \k     \f   Frames
--------------------------------------------------------------------------
  1  \w     32.00 110.00   1.00    4.50    --   42.08  38.00-120.00   78
  2  \w     17.00 108.00   1.00    4.50    --   42.08  57.00 150.00   91
  3  \w     25.00  51.00   1.00    4.50    --   42.08-125.00 -90.00   26
  4  \w    138.00 169.00   1.00   14.00    --   92.50  30.00  60.00   31
  5  \w    120.00 168.00   1.00   14.00    --   92.50  30.00   0.00   48
  6  \w     22.00  57.00   1.00   14.00    --   92.50 -61.00 -90.00   35
  7  \w    109.00 140.00   1.00   14.00    --   92.50  61.00 -90.00   31
  8  \w     95.00 121.00   1.00   14.00    --   92.50 -91.00 -18.72   26
  9  \w     68.00 160.00   1.00   14.00    --   92.50  61.00-150.00   92
 10  \w     71.00  97.00   1.00   14.00    --   92.50 128.00 -37.00   26
 11  \w    135.00 161.00   1.00   14.00    --   92.50 128.00 -37.00   26
 12  \w     19.00  82.00   1.00   14.00    --   92.50-125.00-150.00   63
 13  \w     67.00  93.00   1.00   14.00    --   92.50  61.00-180.00   26
 14  \w     71.00 122.00   1.00   14.00    --   92.50 -61.00 -90.00   51
 15  \w     62.00  87.00   1.00   14.00    --   92.50-125.00-120.00   25
 16  \w     16.00  89.00   1.00   14.00    --   92.50 -30.00 -90.00   73
 17  \w     41.00  68.00   1.00   14.00    --   92.50 -91.00-127.91   27
 18  \w     94.00 119.00   1.00   14.00    --   92.50 -91.00-127.91   25
 19  \w     21.00  46.00   1.00   14.00    --   92.50 -91.00 -82.47   25
 20  \w     59.00  85.00   1.00   14.00    --   92.50 -91.00 -82.47   26
 21  \w     94.00 130.00   1.00   14.00    --   92.50 -91.00 -82.47   36
 22  \w     27.00  53.00   1.00   14.00    --   92.50 -91.00 -18.72   26
 23  \w     76.00 111.00   1.00   14.00    --   92.50 125.00  90.00   35
 24  \w     35.00  88.00   1.00   14.00    --   92.50 -45.00  60.00   53
 25  \w     23.00  49.00   1.00   14.00    --   92.50 -45.00 150.00   26
 26  \w     67.00  92.00   1.00   14.00    --   92.50 -45.00 150.00   25
 27  \w     63.00  98.00   1.00   14.00    --   92.50  61.00 -90.00   35
 28  \w    111.00 137.00   1.00   14.00    --   92.50  61.00-180.00   26
 29  \w     63.00  88.00   1.00   14.00    --   92.50  61.00  90.00   25
 30  \w     88.00 114.00   1.00   14.00    --   92.50  30.00  60.00   26
 31  \w     92.00 117.00   1.00   14.00    --   92.50  45.00 120.00   25
 32  \w     98.00 125.00   1.00   14.00    --   92.50 -83.00-107.37   27
 33  \w     48.00  74.00   1.00   14.00    --   92.50 -45.00   0.00   26
;
_diffrn_measurement_device 'four-circle diffractometer'
_diffrn_measurement_device_type 'Xcalibur, Atlas, Gemini ultra'
_diffrn_measurement_method '\w scans'
_diffrn_orient_matrix_type 'CrysAlisPro convention (1999,Acta A55,543-557)'
_diffrn_orient_matrix_UB_11 -0.0146636000
_diffrn_orient_matrix_UB_12 -0.0800222000
_diffrn_orient_matrix_UB_13 -0.0504120000
_diffrn_orient_matrix_UB_21 0.0519745000
_diffrn_orient_matrix_UB_22 -0.0196042000
_diffrn_orient_matrix_UB_23 0.0045835000
_diffrn_orient_matrix_UB_31 0.0026791000
_diffrn_orient_matrix_UB_32 -0.0564470000
_diffrn_orient_matrix_UB_33 0.0696823000
_diffrn_radiation_monochromator mirror
_diffrn_radiation_probe x-ray
_diffrn_radiation_type CuK\a
_diffrn_radiation_wavelength 1.54184
_diffrn_reflns_av_R_equivalents 0.0289
_diffrn_reflns_av_unetI/netI 0.0236
_diffrn_reflns_Laue_measured_fraction_full 0.993
_diffrn_reflns_Laue_measured_fraction_max 0.993
_diffrn_reflns_limit_h_max 35
_diffrn_reflns_limit_h_min -34
_diffrn_reflns_limit_k_max 18
_diffrn_reflns_limit_k_min -18
_diffrn_reflns_limit_l_max 21
_diffrn_reflns_limit_l_min -21
_diffrn_reflns_number 34354
_diffrn_reflns_point_group_measured_fraction_full 0.877
_diffrn_reflns_point_group_measured_fraction_max 0.877
_diffrn_reflns_theta_full 66.816
_diffrn_reflns_theta_max 66.816
_diffrn_reflns_theta_min 3.450
_diffrn_source 'fine-focus sealed X-ray tube'
_diffrn_source_type 'Enhance Ultra (Cu) X-ray Source'
_exptl_absorpt_coefficient_mu 0.538
_exptl_absorpt_correction_T_max 1.00000
_exptl_absorpt_correction_T_min 0.45707
_exptl_absorpt_correction_type multi-scan
_exptl_absorpt_process_details
;
CrysAlisPro 1.171.39.46e (Rigaku Oxford Diffraction, 2018)
Empirical absorption correction using spherical harmonics,
 implemented in SCALE3 ABSPACK scaling algorithm.
;
_exptl_crystal_colour 'clear light colourless'
_exptl_crystal_colour_lustre clear
_exptl_crystal_colour_modifier light
_exptl_crystal_colour_primary colourless
_exptl_crystal_density_diffrn 1.116
_exptl_crystal_description block
_exptl_crystal_F_000 3000
_exptl_crystal_size_max 0.29
_exptl_crystal_size_mid 0.24
_exptl_crystal_size_min 0.2
_refine_diff_density_max 0.366
_refine_diff_density_min -0.231
_refine_diff_density_rms 0.037
_refine_ls_abs_structure_details
;
 Flack x determined using 4144 quotients [(I+)-(I-)]/[(I+)+(I-)]
 (Parsons, Flack and Wagner, Acta Cryst. B69 (2013) 249-259).
;
_refine_ls_abs_structure_Flack -0.05(8)
_refine_ls_extinction_coef 0.00035(4)
_refine_ls_extinction_expression Fc^*^=kFc[1+0.001xFc^2^\l^3^/sin(2\q)]^-1/4^
_refine_ls_extinction_method 'SHELXL-2018/3 (Sheldrick 2018)'
_refine_ls_goodness_of_fit_ref 1.023
_refine_ls_hydrogen_treatment constr
_refine_ls_matrix_type full
_refine_ls_number_parameters 917
_refine_ls_number_reflns 12647
_refine_ls_number_restraints 1
_refine_ls_restrained_S_all 1.023
_refine_ls_R_factor_all 0.0485
_refine_ls_R_factor_gt 0.0432
_refine_ls_shift/su_max 0.000
_refine_ls_shift/su_mean 0.000
_refine_ls_structure_factor_coef Fsqd
_refine_ls_weighting_details 'w=1/[\s^2^(Fo^2^)+(0.0698P)^2^+1.2820P] where P=(Fo^2^+2Fc^2^)/3'
_refine_ls_weighting_scheme calc
_refine_ls_wR_factor_gt 0.1135
_refine_ls_wR_factor_ref 0.1197
_reflns_Friedel_coverage 0.696
_reflns_Friedel_fraction_full 0.751
_reflns_Friedel_fraction_max 0.751
_reflns_number_gt 11372
_reflns_number_total 12647
_reflns_threshold_expression 'I > 2\s(I)'
_cod_data_source_file suppl_j_ncrs-2020-0423_suppl.cif
_cod_data_source_block ua2-2
_cod_database_code 8104866
_chemical_oxdiff_formula 'C1 H1 O1'
_shelx_space_group_comment
;
The symmetry employed for this shelxl refinement is uniquely defined
by the following loop, which should always be used as a source of
symmetry information in preference to the above space-group names.
They are only intended as comments.
;
_reflns_odcompleteness_completeness 98.77
_reflns_odcompleteness_iscentric 1
_reflns_odcompleteness_theta 66.97
_olex2_refinement_description
;
1. Fixed Uiso
 At 1.2 times of:
  All C(H) groups, All C(H,H) groups
 At 1.5 times of:
  All C(H,H,H) groups, All O(H) groups
2.a Ternary CH refined with riding coordinates:
 C5(H5), C9(H9), C18(H18), C19(H19), C20(H20), C5B(H5B), C9B(H9B), C18B(H18B),
 C19B(H19B), C20B(H20B), C5C(H5C), C9C(H9C), C18C(H18C), C19C(H19C), C20C(H20C)
2.b Secondary CH2 refined with riding coordinates:
 C1(H1A,H1B), C2(H2A,H2B), C6(H6A,H6B), C7(H7A,H7B), C11(H11E,H11F), C15(H15E,
 H15F), C16(H16E,H16F), C21(H21E,H21F), C22(H22E,H22F), C1B(H1BA,H1BB),
 C2B(H2BA,H2BB), C6B(H6BA,H6BB), C7B(H7BA,H7BB), C11B(H11C,H11D), C15B(H15C,
 H15D), C16B(H16C,H16D), C21B(H21C,H21D), C22B(H22C,H22D), C1C(H1CA,H1CB),
 C2C(H2CA,H2CB), C6C(H6CA,H6CB), C7C(H7CA,H7CB), C11C(H11A,H11B), C15C(H15A,
 H15B), C16C(H16A,H16B), C21C(H21A,H21B), C22C(H22A,H22B)
2.c Aromatic/amide H refined with riding coordinates:
 C12(H12), C12B(H12B), C12C(H12C)
2.d Idealised Me refined as rotating group:
 C23(H23G,H23H,H23I), C24(H24G,H24H,H24I), C25(H25G,H25H,H25I), C26(H26G,H26H,
 H26I), C27(H27G,H27H,H27I), C29(H29G,H29H,H29I), C30(H30G,H30H,H30I),
 C23B(H23D,H23E,H23F), C24B(H24D,H24E,H24F), C25B(H25D,H25E,H25F), C26B(H26D,
 H26E,H26F), C27B(H27D,H27E,H27F), C29B(H29D,H29E,H29F), C30B(H30D,H30E,H30F),
 C23C(H23A,H23B,H23C), C24C(H24A,H24B,H24C), C25C(H25A,H25B,H25C), C26C(H26A,
 H26B,H26C), C27C(H27A,H27B,H27C), C29C(H29A,H29B,H29C), C30C(H30A,H30B,H30C)
2.e Idealised tetrahedral OH refined as rotating group:
 O3(H3), O3B(H3B), O2C(H2C)
;

loop_
_space_group_symop_operation_xyz
'x, y, z'
'-x, y, -z'
'x+1/2, y+1/2, z'
'-x+1/2, y+1/2, -z'

loop_
_atom_site_label
_atom_site_type_symbol
_atom_site_fract_x
_atom_site_fract_y
_atom_site_fract_z
_atom_site_U_iso_or_equiv
_atom_site_adp_type
_atom_site_occupancy
_atom_site_site_symmetry_order
_atom_site_calc_flag
_atom_site_refinement_flags_posn
_atom_site_refinement_flags_adp
_atom_site_refinement_flags_occupancy
_atom_site_disorder_assembly
_atom_site_disorder_group
O1 O 0.5867(2) 0.0091(5) 0.6690(3) 0.206(3) Uani 1 1 d . . . . .
O2 O 0.81273(9) 0.5601(2) 0.58312(15) 0.0939(8) Uani 1 1 d . . . . .
O3 O 0.82126(8) 0.5673(2) 0.70414(13) 0.0832(7) Uani 1 1 d . . . . .
H3 H 0.845625 0.541511 0.704072 0.125 Uiso 1 1 calc GR . . . .
C1 C 0.64593(16) 0.2046(3) 0.7422(2) 0.0847(10) Uani 1 1 d . . . . .
H1A H 0.617945 0.240355 0.729465 0.102 Uiso 1 1 calc R . . . .
H1B H 0.663778 0.220992 0.791858 0.102 Uiso 1 1 calc R . . . .
C2 C 0.6315(2) 0.1089(3) 0.7428(3) 0.1146(17) Uani 1 1 d . . . . .
H2A H 0.658852 0.075973 0.768576 0.137 Uiso 1 1 calc R . . . .
H2B H 0.608486 0.104143 0.772169 0.137 Uiso 1 1 calc R . . . .
C3 C 0.61238(15) 0.0684(3) 0.6719(3) 0.0934(11) Uani 1 1 d . . . . .
C4 C 0.62633(18) 0.0975(3) 0.6011(2) 0.0941(12) Uani 1 1 d . . . . .
C5 C 0.64576(12) 0.1921(2) 0.60814(18) 0.0678(8) Uani 1 1 d . . . . .
H5 H 0.617630 0.228598 0.599046 0.081 Uiso 1 1 calc R . . . .
C6 C 0.66939(15) 0.2177(2) 0.5464(2) 0.0802(9) Uani 1 1 d . . . . .
H6A H 0.700742 0.193304 0.557064 0.096 Uiso 1 1 calc R . . . .
H6B H 0.651618 0.194471 0.498942 0.096 Uiso 1 1 calc R . . . .
C7 C 0.67217(12) 0.3153(2) 0.54113(17) 0.0668(7) Uani 1 1 d . . . . .
H7A H 0.640574 0.338578 0.526466 0.080 Uiso 1 1 calc R . . . .
H7B H 0.687709 0.329975 0.502202 0.080 Uiso 1 1 calc R . . . .
C8 C 0.69863(9) 0.3591(2) 0.61457(15) 0.0566(6) Uani 1 1 d . . . . .
C9 C 0.68082(10) 0.3223(2) 0.68112(15) 0.0555(6) Uani 1 1 d . . . . .
H9 H 0.648855 0.344946 0.673465 0.067 Uiso 1 1 calc R . . . .
C10 C 0.67558(11) 0.2219(2) 0.68597(18) 0.0661(7) Uani 1 1 d . . . . .
C11 C 0.70835(14) 0.3634(3) 0.75465(18) 0.0828(11) Uani 1 1 d . . . . .
H11E H 0.689882 0.358446 0.791221 0.099 Uiso 1 1 calc R . . . .
H11F H 0.737060 0.330730 0.773263 0.099 Uiso 1 1 calc R . . . .
C12 C 0.72067(12) 0.4562(2) 0.74834(16) 0.0702(8) Uani 1 1 d . . . . .
H12 H 0.735000 0.484809 0.792481 0.084 Uiso 1 1 calc R . . . .
C13 C 0.71313(9) 0.5019(2) 0.68574(14) 0.0537(6) Uani 1 1 d . . . . .
C14 C 0.68919(9) 0.46032(18) 0.61035(14) 0.0508(6) Uani 1 1 d . . . . .
C15 C 0.70782(11) 0.5008(2) 0.54577(15) 0.0614(7) Uani 1 1 d . . . . .
H15E H 0.736816 0.471730 0.544320 0.074 Uiso 1 1 calc R . . . .
H15F H 0.685220 0.488969 0.498742 0.074 Uiso 1 1 calc R . . . .
C16 C 0.71689(10) 0.5977(2) 0.55143(15) 0.0601(7) Uani 1 1 d . . . . .
H16E H 0.687273 0.628033 0.544898 0.072 Uiso 1 1 calc R . . . .
H16F H 0.730921 0.615634 0.511564 0.072 Uiso 1 1 calc R . . . .
C17 C 0.74956(9) 0.6230(2) 0.62708(15) 0.0561(6) Uani 1 1 d . . . . .
C18 C 0.72583(9) 0.5979(2) 0.68990(15) 0.0549(6) Uani 1 1 d . . . . .
H18 H 0.749599 0.605955 0.737117 0.066 Uiso 1 1 calc R . . . .
C19 C 0.68422(11) 0.6589(2) 0.69336(18) 0.0664(7) Uani 1 1 d . . . . .
H19 H 0.659969 0.652305 0.646483 0.080 Uiso 1 1 calc R . . . .
C20 C 0.70001(13) 0.7542(3) 0.6998(2) 0.0784(9) Uani 1 1 d . . . . .
H20 H 0.724955 0.760179 0.745886 0.094 Uiso 1 1 calc R . . . .
C21 C 0.72040(14) 0.7786(3) 0.6351(2) 0.0824(9) Uani 1 1 d . . . . .
H21E H 0.730882 0.838343 0.640779 0.099 Uiso 1 1 calc R . . . .
H21F H 0.696154 0.774052 0.588762 0.099 Uiso 1 1 calc R . . . .
C22 C 0.76128(12) 0.7208(2) 0.6307(2) 0.0702(8) Uani 1 1 d . . . . .
H22E H 0.787027 0.731529 0.674103 0.084 Uiso 1 1 calc R . . . .
H22F H 0.771793 0.736495 0.586657 0.084 Uiso 1 1 calc R . . . .
C23 C 0.5831(3) 0.0931(4) 0.5358(4) 0.179(4) Uani 1 1 d . . . . .
H23G H 0.562858 0.141183 0.538260 0.268 Uiso 1 1 calc GR . . . .
H23H H 0.566652 0.039829 0.538243 0.268 Uiso 1 1 calc GR . . . .
H23I H 0.592488 0.095336 0.489651 0.268 Uiso 1 1 calc GR . . . .
C24 C 0.6624(3) 0.0291(3) 0.5896(4) 0.142(2) Uani 1 1 d . . . . .
H24G H 0.671938 0.042124 0.544782 0.214 Uiso 1 1 calc GR . . . .
H24H H 0.648328 -0.027414 0.585423 0.214 Uiso 1 1 calc GR . . . .
H24I H 0.689323 0.030138 0.631619 0.214 Uiso 1 1 calc GR . . . .
C25 C 0.72265(17) 0.1732(3) 0.7114(3) 0.1086(15) Uani 1 1 d . . . . .
H25G H 0.737438 0.170223 0.670655 0.163 Uiso 1 1 calc GR . . . .
H25H H 0.717037 0.115634 0.726841 0.163 Uiso 1 1 calc GR . . . .
H25I H 0.742767 0.203515 0.752559 0.163 Uiso 1 1 calc GR . . . .
C26 C 0.75182(11) 0.3422(3) 0.6267(2) 0.0842(10) Uani 1 1 d . . . . .
H26G H 0.761864 0.362608 0.584149 0.126 Uiso 1 1 calc GR . . . .
H26H H 0.757866 0.281143 0.632920 0.126 Uiso 1 1 calc GR . . . .
H26I H 0.768729 0.372342 0.670717 0.126 Uiso 1 1 calc GR . . . .
C27 C 0.63612(9) 0.4818(2) 0.59340(17) 0.0617(7) Uani 1 1 d . . . . .
H27G H 0.624045 0.464180 0.634833 0.093 Uiso 1 1 calc GR . . . .
H27H H 0.619764 0.451455 0.549165 0.093 Uiso 1 1 calc GR . . . .
H27I H 0.631684 0.543072 0.585686 0.093 Uiso 1 1 calc GR . . . .
C28 C 0.79677(10) 0.5790(2) 0.63502(17) 0.0612(7) Uani 1 1 d . . . . .
C29 C 0.6608(2) 0.8166(4) 0.7045(4) 0.1164(16) Uani 1 1 d . . . . .
H29G H 0.634197 0.806733 0.663189 0.175 Uiso 1 1 calc GR . . . .
H29H H 0.671565 0.875160 0.702828 0.175 Uiso 1 1 calc GR . . . .
H29I H 0.652009 0.807346 0.750596 0.175 Uiso 1 1 calc GR . . . .
C30 C 0.66287(15) 0.6325(3) 0.7575(2) 0.0904(11) Uani 1 1 d . . . . .
H30G H 0.650918 0.574491 0.749372 0.136 Uiso 1 1 calc GR . . . .
H30H H 0.637762 0.671421 0.759515 0.136 Uiso 1 1 calc GR . . . .
H30I H 0.686531 0.635082 0.803846 0.136 Uiso 1 1 calc GR . . . .
O1B O 0.59041(9) 0.9870(2) 0.28189(19) 0.1010(9) Uani 1 1 d . . . . .
O2B O 0.54190(7) 0.33317(19) 0.45594(10) 0.0734(6) Uani 1 1 d . . . . .
O3B O 0.46502(7) 0.33191(19) 0.40640(11) 0.0744(6) Uani 1 1 d . . . . .
H3B H 0.464788 0.331844 0.450717 0.112 Uiso 1 1 calc GR . . . .
C1B C 0.62096(10) 0.7771(2) 0.3542(2) 0.0767(10) Uani 1 1 d . . . . .
H1BA H 0.647531 0.749705 0.388332 0.092 Uiso 1 1 calc R . . . .
H1BB H 0.622085 0.762033 0.303707 0.092 Uiso 1 1 calc R . . . .
C2B C 0.62565(11) 0.8759(3) 0.3637(3) 0.0932(12) Uani 1 1 d . . . . .
H2BA H 0.629581 0.890400 0.416018 0.112 Uiso 1 1 calc R . . . .
H2BB H 0.653561 0.894924 0.349259 0.112 Uiso 1 1 calc R . . . .
C3B C 0.58429(11) 0.9234(2) 0.3182(2) 0.0773(9) Uani 1 1 d . . . . .
C4B C 0.53508(10) 0.8917(2) 0.3183(2) 0.0680(8) Uani 1 1 d . . . . .
C5B C 0.53382(8) 0.79018(17) 0.31693(16) 0.0508(6) Uani 1 1 d . . . . .
H5B H 0.535805 0.775022 0.266279 0.061 Uiso 1 1 calc R . . . .
C6B C 0.48726(9) 0.7517(2) 0.32311(19) 0.0615(7) Uani 1 1 d . . . . .
H6BA H 0.461565 0.785991 0.293759 0.074 Uiso 1 1 calc R . . . .
H6BB H 0.485475 0.753141 0.374840 0.074 Uiso 1 1 calc R . . . .
C7B C 0.48276(8) 0.65834(19) 0.29499(17) 0.0556(6) Uani 1 1 d . . . . .
H7BA H 0.481680 0.658359 0.242059 0.067 Uiso 1 1 calc R . . . .
H7BB H 0.453267 0.634803 0.300602 0.067 Uiso 1 1 calc R . . . .
C8B C 0.52298(8) 0.59835(17) 0.33584(13) 0.0468(5) Uani 1 1 d . . . . .
C9B C 0.57078(8) 0.64406(18) 0.34279(14) 0.0476(5) Uani 1 1 d . . . . .
H9B H 0.574751 0.645445 0.291673 0.057 Uiso 1 1 calc R . . . .
C10B C 0.57543(9) 0.74087(19) 0.36895(15) 0.0552(6) Uani 1 1 d . . . . .
C11B C 0.61063(10) 0.5858(2) 0.3860(2) 0.0698(8) Uani 1 1 d . . . . .
H11C H 0.639428 0.602085 0.372967 0.084 Uiso 1 1 calc R . . . .
H11D H 0.615063 0.596225 0.439121 0.084 Uiso 1 1 calc R . . . .
C12B C 0.60226(9) 0.4917(2) 0.37120(16) 0.0593(7) Uani 1 1 d . . . . .
H12B H 0.626584 0.454661 0.393829 0.071 Uiso 1 1 calc R . . . .
C13B C 0.56415(9) 0.45500(18) 0.32950(13) 0.0489(6) Uani 1 1 d . . . . .
C14B C 0.52257(8) 0.51176(16) 0.28929(12) 0.0451(5) Uani 1 1 d . . . . .
C15B C 0.47503(9) 0.46460(18) 0.28050(15) 0.0537(6) Uani 1 1 d . . . . .
H15C H 0.464744 0.472816 0.325997 0.064 Uiso 1 1 calc R . . . .
H15D H 0.451987 0.491810 0.240058 0.064 Uiso 1 1 calc R . . . .
C16B C 0.47576(11) 0.3679(2) 0.26465(15) 0.0591(7) Uani 1 1 d . . . . .
H16C H 0.480601 0.359238 0.215088 0.071 Uiso 1 1 calc R . . . .
H16D H 0.445574 0.343028 0.265228 0.071 Uiso 1 1 calc R . . . .
C17B C 0.51444(11) 0.32051(19) 0.32204(14) 0.0556(6) Uani 1 1 d . . . . .
C18B C 0.56276(10) 0.35620(18) 0.31921(14) 0.0544(6) Uani 1 1 d . . . . .
H18B H 0.585265 0.332419 0.363030 0.065 Uiso 1 1 calc R . . . .
C19B C 0.57919(13) 0.3246(2) 0.24972(17) 0.0692(8) Uani 1 1 d . . . . .
H19B H 0.558515 0.350779 0.205165 0.083 Uiso 1 1 calc R . . . .
C20B C 0.57500(19) 0.2251(2) 0.2412(2) 0.0909(13) Uani 1 1 d . . . . .
H20B H 0.596529 0.199173 0.285020 0.109 Uiso 1 1 calc R . . . .
C21B C 0.5265(2) 0.1947(2) 0.2400(2) 0.0948(13) Uani 1 1 d . . . . .
H21C H 0.525310 0.132054 0.235467 0.114 Uiso 1 1 calc R . . . .
H21D H 0.504577 0.218718 0.196451 0.114 Uiso 1 1 calc R . . . .
C22B C 0.51171(16) 0.2212(2) 0.30996(18) 0.0760(9) Uani 1 1 d . . . . .
H22C H 0.531876 0.192839 0.353045 0.091 Uiso 1 1 calc R . . . .
H22D H 0.479796 0.201921 0.305877 0.091 Uiso 1 1 calc R . . . .
C23B C 0.50085(12) 0.9262(2) 0.2475(2) 0.0823(10) Uani 1 1 d . . . . .
H23D H 0.506217 0.896874 0.204512 0.123 Uiso 1 1 calc GR . . . .
H23E H 0.505710 0.987295 0.243032 0.123 Uiso 1 1 calc GR . . . .
H23F H 0.469205 0.915993 0.250516 0.123 Uiso 1 1 calc GR . . . .
C24B C 0.52183(15) 0.9326(3) 0.3865(3) 0.0970(13) Uani 1 1 d . . . . .
H24D H 0.491303 0.912688 0.388685 0.145 Uiso 1 1 calc GR . . . .
H24E H 0.521457 0.994612 0.381799 0.145 Uiso 1 1 calc GR . . . .
H24F H 0.544481 0.916040 0.431404 0.145 Uiso 1 1 calc GR . . . .
C25B C 0.57787(15) 0.7520(3) 0.45288(19) 0.0862(10) Uani 1 1 d . . . . .
H25D H 0.595310 0.803457 0.471237 0.129 Uiso 1 1 calc GR . . . .
H25E H 0.593148 0.702575 0.479977 0.129 Uiso 1 1 calc GR . . . .
H25F H 0.546674 0.756898 0.459642 0.129 Uiso 1 1 calc GR . . . .
C26B C 0.51576(12) 0.5764(2) 0.41406(16) 0.0665(8) Uani 1 1 d . . . . .
H26D H 0.488777 0.539683 0.408583 0.100 Uiso 1 1 calc GR . . . .
H26E H 0.511025 0.628951 0.439025 0.100 Uiso 1 1 calc GR . . . .
H26F H 0.543010 0.546940 0.443041 0.100 Uiso 1 1 calc GR . . . .
C27B C 0.52876(10) 0.52852(19) 0.20915(13) 0.0548(6) Uani 1 1 d . . . . .
H27D H 0.560363 0.546872 0.212276 0.082 Uiso 1 1 calc GR . . . .
H27E H 0.507323 0.572923 0.185388 0.082 Uiso 1 1 calc GR . . . .
H27F H 0.522416 0.476104 0.180376 0.082 Uiso 1 1 calc GR . . . .
C28B C 0.50774(10) 0.33101(19) 0.40069(14) 0.0549(6) Uani 1 1 d . . . . .
C29B C 0.5894(3) 0.1922(3) 0.1712(3) 0.131(2) Uani 1 1 d . . . . .
H29D H 0.569430 0.218049 0.127367 0.197 Uiso 1 1 calc GR . . . .
H29E H 0.586204 0.130332 0.168194 0.197 Uiso 1 1 calc GR . . . .
H29F H 0.621390 0.207911 0.174615 0.197 Uiso 1 1 calc GR . . . .
C30B C 0.62901(15) 0.3562(3) 0.2549(2) 0.0923(12) Uani 1 1 d . . . . .
H30D H 0.629253 0.418355 0.252853 0.139 Uiso 1 1 calc GR . . . .
H30E H 0.639808 0.333010 0.213956 0.139 Uiso 1 1 calc GR . . . .
H30F H 0.649341 0.337082 0.301290 0.139 Uiso 1 1 calc GR . . . .
O1C O 0.6814(2) 1.0565(4) 0.0633(3) 0.190(3) Uani 1 1 d . . . . .
O2C O 0.53260(7) 0.39302(18) -0.06581(10) 0.0709(6) Uani 1 1 d . . . . .
H2C H 0.507221 0.385396 -0.055970 0.106 Uiso 1 1 calc GR . . . .
O3C O 0.55522(7) 0.40157(18) 0.05711(11) 0.0691(6) Uani 1 1 d . . . . .
C1C C 0.65497(12) 0.8612(2) 0.13312(17) 0.0681(8) Uani 1 1 d . . . . .
H1CA H 0.651996 0.837028 0.180221 0.082 Uiso 1 1 calc R . . . .
H1CB H 0.685728 0.845543 0.127055 0.082 Uiso 1 1 calc R . . . .
C2C C 0.65174(16) 0.9599(3) 0.1368(2) 0.0863(10) Uani 1 1 d . . . . .
H2CA H 0.622572 0.975939 0.148669 0.104 Uiso 1 1 calc R . . . .
H2CB H 0.677438 0.981642 0.176271 0.104 Uiso 1 1 calc R . . . .
C3C C 0.6537(2) 1.0003(3) 0.0645(3) 0.1052(14) Uani 1 1 d . . . . .
C4C C 0.62014(19) 0.9665(3) -0.0066(2) 0.0942(12) Uani 1 1 d . . . . .
C5C C 0.62088(12) 0.8650(2) -0.00414(16) 0.0638(7) Uani 1 1 d . . . . .
H5C H 0.652207 0.849611 -0.009347 0.077 Uiso 1 1 calc R . . . .
C6C C 0.58735(13) 0.8216(2) -0.07124(17) 0.0741(9) Uani 1 1 d . . . . .
H6CA H 0.555715 0.822060 -0.064434 0.089 Uiso 1 1 calc R . . . .
H6CB H 0.587265 0.853588 -0.116509 0.089 Uiso 1 1 calc R . . . .
C7C C 0.60290(12) 0.7286(2) -0.07864(15) 0.0631(7) Uani 1 1 d . . . . .
H7CA H 0.633553 0.729433 -0.089271 0.076 Uiso 1 1 calc R . . . .
H7CB H 0.581147 0.701801 -0.120931 0.076 Uiso 1 1 calc R . . . .
C8C C 0.60562(8) 0.67255(18) -0.00883(13) 0.0481(5) Uani 1 1 d . . . . .
C9C C 0.63137(8) 0.72287(18) 0.06254(13) 0.0481(5) Uani 1 1 d . . . . .
H9C H 0.664287 0.724597 0.060335 0.058 Uiso 1 1 calc R . . . .
C10C C 0.61752(9) 0.8205(2) 0.06941(15) 0.0554(6) Uani 1 1 d . . . . .
C11C C 0.63144(12) 0.6691(2) 0.13221(15) 0.0636(7) Uani 1 1 d . . . . .
H11A H 0.656685 0.689191 0.173228 0.076 Uiso 1 1 calc R . . . .
H11B H 0.602127 0.678748 0.145998 0.076 Uiso 1 1 calc R . . . .
C12C C 0.63733(9) 0.5737(2) 0.12191(14) 0.0548(6) Uani 1 1 d . . . . .
H12C H 0.640257 0.538955 0.163990 0.066 Uiso 1 1 calc R . . . .
C13C C 0.63878(8) 0.53371(18) 0.05877(13) 0.0466(5) Uani 1 1 d . . . . .
C14C C 0.63410(8) 0.58604(18) -0.01343(13) 0.0466(5) Uani 1 1 d . . . . .
C15C C 0.60845(10) 0.53319(19) -0.08299(14) 0.0528(6) Uani 1 1 d . . . . .
H15A H 0.574908 0.538001 -0.088342 0.063 Uiso 1 1 calc R . . . .
H15B H 0.615247 0.559169 -0.126956 0.063 Uiso 1 1 calc R . . . .
C16C C 0.62120(10) 0.43798(19) -0.08125(15) 0.0547(6) Uani 1 1 d . . . . .
H16A H 0.653508 0.432250 -0.084184 0.066 Uiso 1 1 calc R . . . .
H16B H 0.601417 0.409439 -0.124604 0.066 Uiso 1 1 calc R . . . .
C17C C 0.61534(9) 0.39313(18) -0.01042(14) 0.0528(6) Uani 1 1 d . . . . .
C18C C 0.64763(9) 0.43686(19) 0.05929(15) 0.0523(6) Uani 1 1 d . . . . .
H18C H 0.638108 0.413759 0.102702 0.063 Uiso 1 1 calc R . . . .
C19C C 0.70031(10) 0.4120(2) 0.07052(18) 0.0688(8) Uani 1 1 d . . . . .
H19C H 0.711065 0.436300 0.028665 0.083 Uiso 1 1 calc R . . . .
C20C C 0.70609(13) 0.3134(3) 0.0691(2) 0.0835(11) Uani 1 1 d . . . . .
H20C H 0.695616 0.289301 0.111276 0.100 Uiso 1 1 calc R . . . .
C21C C 0.67651(14) 0.2738(3) -0.0016(2) 0.0857(11) Uani 1 1 d . . . . .
H21A H 0.680729 0.211367 0.000406 0.103 Uiso 1 1 calc R . . . .
H21B H 0.686904 0.295380 -0.044055 0.103 Uiso 1 1 calc R . . . .
C22C C 0.62449(13) 0.2948(2) -0.0123(2) 0.0704(8) Uani 1 1 d . . . . .
H22A H 0.613190 0.266771 0.026899 0.084 Uiso 1 1 calc R . . . .
H22B H 0.606956 0.271531 -0.059855 0.084 Uiso 1 1 calc R . . . .
C23C C 0.6372(3) 0.9963(4) -0.0741(3) 0.146(3) Uani 1 1 d . . . . .
H23A H 0.664807 0.964324 -0.076263 0.220 Uiso 1 1 calc GR . . . .
H23B H 0.644382 1.057004 -0.069634 0.220 Uiso 1 1 calc GR . . . .
H23C H 0.613032 0.986147 -0.119016 0.220 Uiso 1 1 calc GR . . . .
C24C C 0.5720(2) 1.0073(4) -0.0115(4) 0.138(2) Uani 1 1 d . . . . .
H24A H 0.549252 0.982564 -0.052887 0.207 Uiso 1 1 calc GR . . . .
H24B H 0.573691 1.068719 -0.018592 0.207 Uiso 1 1 calc GR . . . .
H24C H 0.562760 0.996114 0.034001 0.207 Uiso 1 1 calc GR . . . .
C25C C 0.56941(11) 0.8324(3) 0.0877(2) 0.0766(9) Uani 1 1 d . . . . .
H25A H 0.544909 0.829813 0.042354 0.115 Uiso 1 1 calc GR . . . .
H25B H 0.568552 0.887660 0.111262 0.115 Uiso 1 1 calc GR . . . .
H25C H 0.564902 0.787146 0.120911 0.115 Uiso 1 1 calc GR . . . .
C26C C 0.55512(9) 0.6495(2) -0.00511(19) 0.0658(8) Uani 1 1 d . . . . .
H26A H 0.556273 0.612664 0.037199 0.099 Uiso 1 1 calc GR . . . .
H26B H 0.539353 0.619882 -0.050088 0.099 Uiso 1 1 calc GR . . . .
H26C H 0.538385 0.701687 -0.000139 0.099 Uiso 1 1 calc GR . . . .
C27C C 0.68417(9) 0.6046(2) -0.02168(16) 0.0578(6) Uani 1 1 d . . . . .
H27A H 0.702940 0.627728 0.024378 0.087 Uiso 1 1 calc GR . . . .
H27B H 0.682677 0.645765 -0.061160 0.087 Uiso 1 1 calc GR . . . .
H27C H 0.697998 0.551687 -0.033379 0.087 Uiso 1 1 calc GR . . . .
C28C C 0.56441(9) 0.39821(18) -0.00600(14) 0.0493(5) Uani 1 1 d . . . . .
C29C C 0.75723(18) 0.2862(5) 0.0781(4) 0.130(2) Uani 1 1 d . . . . .
H29A H 0.768697 0.310667 0.038248 0.195 Uiso 1 1 calc GR . . . .
H29B H 0.759133 0.224177 0.076484 0.195 Uiso 1 1 calc GR . . . .
H29C H 0.775937 0.306812 0.125222 0.195 Uiso 1 1 calc GR . . . .
C30C C 0.72983(12) 0.4517(3) 0.1424(2) 0.0923(12) Uani 1 1 d . . . . .
H30A H 0.727594 0.513758 0.139260 0.138 Uiso 1 1 calc GR . . . .
H30B H 0.761986 0.434576 0.149252 0.138 Uiso 1 1 calc GR . . . .
H30C H 0.718545 0.431914 0.183993 0.138 Uiso 1 1 calc GR . . . .

loop_
_atom_site_aniso_label
_atom_site_aniso_U_11
_atom_site_aniso_U_22
_atom_site_aniso_U_33
_atom_site_aniso_U_23
_atom_site_aniso_U_13
_atom_site_aniso_U_12
O1 0.222(5) 0.228(6) 0.195(4) -0.058(4) 0.107(4) -0.163(5)
O2 0.0779(15) 0.129(2) 0.0854(15) 0.0221(16) 0.0398(13) 0.0222(15)
O3 0.0563(12) 0.114(2) 0.0727(13) 0.0048(13) 0.0045(10) 0.0117(12)
C1 0.113(3) 0.070(2) 0.074(2) 0.0111(16) 0.0300(19) -0.025(2)
C2 0.155(4) 0.090(3) 0.103(3) 0.019(2) 0.039(3) -0.043(3)
C3 0.091(3) 0.070(2) 0.124(3) -0.001(2) 0.036(2) -0.020(2)
C4 0.128(3) 0.059(2) 0.099(3) -0.0079(19) 0.035(2) -0.018(2)
C5 0.079(2) 0.0536(17) 0.0714(18) 0.0015(14) 0.0204(15) -0.0028(15)
C6 0.102(3) 0.067(2) 0.077(2) -0.0062(16) 0.0332(18) 0.0052(18)
C7 0.0802(19) 0.0682(18) 0.0580(15) 0.0016(13) 0.0285(14) -0.0023(15)
C8 0.0455(13) 0.0662(17) 0.0583(14) 0.0102(13) 0.0136(11) -0.0003(12)
C9 0.0520(14) 0.0589(16) 0.0541(14) 0.0075(12) 0.0103(11) -0.0061(12)
C10 0.0666(17) 0.0605(18) 0.0696(17) 0.0121(14) 0.0138(14) -0.0015(14)
C11 0.097(2) 0.085(2) 0.0564(17) 0.0177(16) -0.0008(16) -0.029(2)
C12 0.0742(18) 0.081(2) 0.0467(14) 0.0074(14) -0.0005(13) -0.0239(16)
C13 0.0449(13) 0.0660(17) 0.0474(13) 0.0048(12) 0.0064(10) -0.0082(12)
C14 0.0454(13) 0.0591(15) 0.0460(12) 0.0073(11) 0.0080(10) -0.0075(11)
C15 0.0669(16) 0.0697(18) 0.0458(13) 0.0062(12) 0.0104(12) -0.0120(14)
C16 0.0592(15) 0.0702(18) 0.0492(14) 0.0134(12) 0.0106(11) -0.0067(13)
C17 0.0514(14) 0.0603(16) 0.0557(14) 0.0075(12) 0.0119(11) -0.0096(12)
C18 0.0483(13) 0.0650(17) 0.0490(13) 0.0022(12) 0.0073(10) -0.0089(12)
C19 0.0573(15) 0.079(2) 0.0620(16) -0.0039(14) 0.0141(13) -0.0025(14)
C20 0.074(2) 0.074(2) 0.086(2) -0.0040(17) 0.0165(17) 0.0039(17)
C21 0.087(2) 0.064(2) 0.095(2) 0.0102(18) 0.0198(19) 0.0013(17)
C22 0.0656(17) 0.0642(19) 0.0806(19) 0.0118(15) 0.0179(15) -0.0097(15)
C23 0.241(8) 0.103(4) 0.141(5) -0.004(4) -0.050(5) -0.078(5)
C24 0.245(7) 0.059(2) 0.164(5) 0.001(3) 0.127(5) 0.001(3)
C25 0.097(3) 0.088(3) 0.127(4) 0.033(3) 0.003(3) 0.022(2)
C26 0.0539(16) 0.089(3) 0.114(3) 0.027(2) 0.0288(17) 0.0072(16)
C27 0.0489(14) 0.0654(18) 0.0642(16) 0.0065(13) 0.0018(12) -0.0057(12)
C28 0.0519(14) 0.0620(17) 0.0703(17) 0.0088(13) 0.0163(13) -0.0088(12)
C29 0.117(4) 0.098(3) 0.144(4) 0.001(3) 0.050(3) 0.026(3)
C30 0.089(2) 0.109(3) 0.086(2) -0.013(2) 0.046(2) -0.013(2)
O1B 0.0701(15) 0.0830(19) 0.142(2) 0.0172(17) 0.0124(15) -0.0099(13)
O2B 0.0663(12) 0.1129(19) 0.0433(10) 0.0100(10) 0.0177(9) -0.0013(12)
O3B 0.0660(12) 0.1080(18) 0.0528(10) 0.0068(12) 0.0214(9) -0.0055(12)
C1B 0.0383(13) 0.0604(18) 0.122(3) 0.0075(18) 0.0026(15) 0.0007(12)
C2B 0.0470(16) 0.066(2) 0.153(4) 0.004(2) -0.0001(19) -0.0066(14)
C3B 0.0538(16) 0.0529(18) 0.119(3) -0.0086(18) 0.0098(16) -0.0043(13)
C4B 0.0466(14) 0.0549(17) 0.096(2) -0.0147(15) 0.0066(14) 0.0015(12)
C5B 0.0387(12) 0.0508(14) 0.0610(14) -0.0060(11) 0.0088(10) 0.0013(10)
C6B 0.0415(13) 0.0597(16) 0.0841(19) -0.0086(14) 0.0172(12) 0.0028(11)
C7B 0.0360(11) 0.0559(15) 0.0712(16) -0.0037(13) 0.0062(11) -0.0008(11)
C8B 0.0420(12) 0.0542(14) 0.0447(12) 0.0019(10) 0.0117(9) 0.0004(10)
C9B 0.0385(11) 0.0550(14) 0.0471(12) 0.0024(10) 0.0066(9) 0.0031(10)
C10B 0.0428(13) 0.0592(16) 0.0580(14) -0.0038(12) 0.0021(11) -0.0023(11)
C11B 0.0472(14) 0.0670(19) 0.083(2) 0.0131(15) -0.0074(13) 0.0055(13)
C12B 0.0497(14) 0.0622(16) 0.0625(15) 0.0166(13) 0.0076(12) 0.0110(13)
C13B 0.0540(13) 0.0561(14) 0.0395(11) 0.0107(10) 0.0174(10) 0.0093(11)
C14B 0.0480(12) 0.0496(13) 0.0379(11) 0.0045(10) 0.0110(9) 0.0019(10)
C15B 0.0513(14) 0.0543(15) 0.0522(13) 0.0049(11) 0.0066(11) -0.0052(11)
C16B 0.0733(17) 0.0579(16) 0.0447(13) 0.0034(11) 0.0117(12) -0.0084(13)
C17B 0.0745(17) 0.0529(15) 0.0426(13) 0.0058(11) 0.0204(12) 0.0005(13)
C18B 0.0686(16) 0.0548(15) 0.0434(12) 0.0128(11) 0.0208(11) 0.0132(12)
C19B 0.102(2) 0.0616(17) 0.0558(15) 0.0161(13) 0.0424(15) 0.0257(17)
C20B 0.158(4) 0.062(2) 0.0686(19) 0.0127(16) 0.058(2) 0.034(2)
C21B 0.166(4) 0.0522(18) 0.075(2) -0.0018(15) 0.047(2) 0.006(2)
C22B 0.116(3) 0.0536(17) 0.0622(17) 0.0066(14) 0.0296(17) -0.0058(17)
C23B 0.0575(17) 0.0566(18) 0.122(3) 0.0053(18) 0.0023(17) 0.0055(14)
C24B 0.088(2) 0.078(3) 0.120(3) -0.041(2) 0.016(2) 0.010(2)
C25B 0.100(3) 0.084(2) 0.0618(18) -0.0144(17) -0.0041(17) 0.000(2)
C26B 0.0775(19) 0.076(2) 0.0533(15) -0.0075(14) 0.0293(14) -0.0116(16)
C27B 0.0705(16) 0.0536(14) 0.0397(12) 0.0054(11) 0.0130(11) 0.0045(12)
C28B 0.0654(16) 0.0556(15) 0.0471(13) 0.0077(11) 0.0202(12) -0.0036(13)
C29B 0.239(7) 0.083(3) 0.101(3) 0.004(2) 0.098(4) 0.045(4)
C30B 0.108(3) 0.095(3) 0.095(2) 0.029(2) 0.065(2) 0.039(2)
O1C 0.279(7) 0.137(4) 0.139(3) 0.013(3) 0.025(4) -0.115(4)
O2C 0.0544(10) 0.1093(18) 0.0513(10) -0.0005(11) 0.0172(9) -0.0057(11)
O3C 0.0572(10) 0.1031(16) 0.0521(10) 0.0004(10) 0.0235(8) -0.0015(11)
C1C 0.0725(18) 0.0698(19) 0.0582(16) -0.0084(14) 0.0092(13) -0.0076(15)
C2C 0.100(3) 0.072(2) 0.080(2) -0.0204(18) 0.0100(19) -0.0146(19)
C3C 0.151(4) 0.061(2) 0.104(3) -0.006(2) 0.033(3) -0.023(3)
C4C 0.143(4) 0.058(2) 0.080(2) 0.0047(17) 0.024(2) 0.006(2)
C5C 0.0734(18) 0.0583(17) 0.0570(15) 0.0029(13) 0.0115(13) 0.0052(14)
C6C 0.090(2) 0.0656(19) 0.0580(16) 0.0080(14) 0.0023(15) 0.0157(17)
C7C 0.0715(17) 0.0664(18) 0.0445(13) -0.0006(12) 0.0015(12) 0.0043(14)
C8C 0.0393(11) 0.0579(15) 0.0455(12) -0.0009(11) 0.0078(9) -0.0005(10)
C9C 0.0402(11) 0.0598(15) 0.0444(12) -0.0010(11) 0.0107(9) -0.0024(11)
C10C 0.0502(13) 0.0605(16) 0.0552(14) -0.0052(12) 0.0129(11) 0.0007(12)
C11C 0.0811(19) 0.0676(18) 0.0463(14) -0.0031(13) 0.0236(13) -0.0040(15)
C12C 0.0578(14) 0.0655(17) 0.0435(12) 0.0070(11) 0.0169(11) -0.0004(12)
C13C 0.0366(11) 0.0592(15) 0.0460(12) 0.0048(11) 0.0142(9) 0.0017(10)
C14C 0.0425(12) 0.0569(14) 0.0434(12) 0.0025(11) 0.0164(9) 0.0005(11)
C15C 0.0596(14) 0.0583(15) 0.0431(12) 0.0028(11) 0.0176(11) -0.0024(12)
C16C 0.0572(14) 0.0620(16) 0.0511(13) -0.0032(12) 0.0249(11) -0.0013(12)
C17C 0.0537(14) 0.0542(15) 0.0559(14) 0.0046(12) 0.0240(11) 0.0076(11)
C18C 0.0456(13) 0.0627(16) 0.0528(13) 0.0102(11) 0.0201(10) 0.0083(11)
C19C 0.0490(14) 0.087(2) 0.0744(18) 0.0169(16) 0.0229(13) 0.0205(15)
C20C 0.072(2) 0.095(3) 0.090(2) 0.025(2) 0.0333(18) 0.0381(19)
C21C 0.102(3) 0.069(2) 0.099(3) 0.0098(19) 0.050(2) 0.036(2)
C22C 0.082(2) 0.0575(17) 0.078(2) 0.0034(14) 0.0332(17) 0.0131(15)
C23C 0.274(8) 0.073(3) 0.100(3) 0.018(2) 0.063(4) -0.022(4)
C24C 0.173(5) 0.084(3) 0.134(4) 0.002(3) -0.006(4) 0.053(4)
C25C 0.0627(17) 0.079(2) 0.092(2) -0.0146(18) 0.0273(16) 0.0101(16)
C26C 0.0383(13) 0.075(2) 0.0828(19) -0.0173(16) 0.0130(12) -0.0014(12)
C27C 0.0490(13) 0.0686(17) 0.0623(15) 0.0053(13) 0.0264(12) -0.0026(12)
C28C 0.0545(13) 0.0500(13) 0.0485(13) 0.0035(11) 0.0221(11) 0.0000(11)
C29C 0.094(3) 0.151(5) 0.152(4) 0.024(4) 0.044(3) 0.072(3)
C30C 0.0510(17) 0.121(3) 0.097(2) 0.008(2) 0.0027(16) 0.0194(19)

loop_
_atom_type_symbol
_atom_type_description
_atom_type_scat_dispersion_real
_atom_type_scat_dispersion_imag
_atom_type_scat_source
C C 0.0181 0.0091 'International Tables Vol C Tables 4.2.6.8 and 6.1.1.4'
H H 0.0000 0.0000 'International Tables Vol C Tables 4.2.6.8 and 6.1.1.4'
O O 0.0492 0.0322 'International Tables Vol C Tables 4.2.6.8 and 6.1.1.4'

loop_
_geom_angle_atom_site_label_1
_geom_angle_atom_site_label_2
_geom_angle_atom_site_label_3
_geom_angle
_geom_angle_site_symmetry_1
_geom_angle_site_symmetry_3
C10 C1 C2 112.1(4) . .
C3 C2 C1 117.2(4) . .
O1 C3 C2 118.7(5) . .
O1 C3 C4 119.6(5) . .
C2 C3 C4 121.6(3) . .
C3 C4 C5 112.0(3) . .
C3 C4 C24 104.8(4) . .
C23 C4 C3 108.3(5) . .
C23 C4 C5 109.0(4) . .
C23 C4 C24 109.1(5) . .
C24 C4 C5 113.5(4) . .
C6 C5 C4 113.9(3) . .
C6 C5 C10 110.9(3) . .
C10 C5 C4 117.6(3) . .
C7 C6 C5 110.3(3) . .
C6 C7 C8 113.8(3) . .
C7 C8 C9 109.8(2) . .
C7 C8 C14 110.1(2) . .
C7 C8 C26 108.9(3) . .
C9 C8 C14 107.9(2) . .
C26 C8 C9 110.6(2) . .
C26 C8 C14 109.4(2) . .
C8 C9 C10 117.6(3) . .
C11 C9 C8 109.9(2) . .
C11 C9 C10 113.4(2) . .
C1 C10 C5 106.7(3) . .
C1 C10 C9 107.0(3) . .
C1 C10 C25 109.1(3) . .
C5 C10 C9 106.3(2) . .
C25 C10 C5 113.2(3) . .
C25 C10 C9 114.0(3) . .
C12 C11 C9 114.4(3) . .
C13 C12 C11 126.1(3) . .
C12 C13 C14 120.5(3) . .
C12 C13 C18 119.2(3) . .
C18 C13 C14 120.2(2) . .
C13 C14 C8 109.4(2) . .
C13 C14 C15 110.9(2) . .
C13 C14 C27 107.7(2) . .
C15 C14 C8 109.9(2) . .
C27 C14 C8 112.1(2) . .
C27 C14 C15 106.8(2) . .
C16 C15 C14 115.5(3) . .
C15 C16 C17 111.9(2) . .
C16 C17 C18 108.7(2) . .
C16 C17 C22 111.7(2) . .
C22 C17 C18 110.5(3) . .
C28 C17 C16 108.9(3) . .
C28 C17 C18 112.9(2) . .
C28 C17 C22 104.1(2) . .
C13 C18 C17 110.9(2) . .
C13 C18 C19 113.8(2) . .
C17 C18 C19 112.7(2) . .
C20 C19 C18 110.8(3) . .
C30 C19 C18 110.5(3) . .
C30 C19 C20 111.7(3) . .
C21 C20 C19 110.4(3) . .
C21 C20 C29 110.1(4) . .
C29 C20 C19 113.0(4) . .
C20 C21 C22 111.9(3) . .
C21 C22 C17 113.9(3) . .
O2 C28 O3 120.8(3) . .
O2 C28 C17 124.1(3) . .
O3 C28 C17 115.0(3) . .
C2B C1B C10B 113.5(3) . .
C3B C2B C1B 112.7(3) . .
O1B C3B C2B 119.4(3) . .
O1B C3B C4B 121.6(3) . .
C2B C3B C4B 119.0(3) . .
C3B C4B C5B 109.7(2) . .
C3B C4B C23B 108.0(3) . .
C3B C4B C24B 107.6(3) . .
C23B C4B C5B 108.9(2) . .
C23B C4B C24B 108.0(3) . .
C24B C4B C5B 114.4(3) . .
C6B C5B C4B 114.0(2) . .
C6B C5B C10B 110.3(2) . .
C10B C5B C4B 117.9(2) . .
C5B C6B C7B 110.2(2) . .
C6B C7B C8B 114.1(2) . .
C7B C8B C9B 109.7(2) . .
C7B C8B C14B 109.8(2) . .
C7B C8B C26B 108.7(2) . .
C9B C8B C14B 108.17(19) . .
C26B C8B C9B 110.8(2) . .
C26B C8B C14B 109.7(2) . .
C8B C9B C10B 117.9(2) . .
C11B C9B C8B 109.7(2) . .
C11B C9B C10B 113.7(2) . .
C1B C10B C5B 107.4(2) . .
C1B C10B C9B 107.8(2) . .
C1B C10B C25B 108.3(3) . .
C5B C10B C9B 106.37(19) . .
C25B C10B C5B 113.5(3) . .
C25B C10B C9B 113.2(3) . .
C12B C11B C9B 114.0(2) . .
C13B C12B C11B 127.2(2) . .
C12B C13B C14B 119.7(3) . .
C12B C13B C18B 119.4(2) . .
C18B C13B C14B 120.8(2) . .
C13B C14B C8B 108.70(19) . .
C13B C14B C15B 111.9(2) . .
C13B C14B C27B 106.61(19) . .
C15B C14B C8B 109.67(19) . .
C15B C14B C27B 107.2(2) . .
C27B C14B C8B 112.8(2) . .
C16B C15B C14B 115.1(2) . .
C15B C16B C17B 112.2(2) . .
C16B C17B C18B 109.8(2) . .
C16B C17B C22B 111.7(3) . .
C18B C17B C22B 111.4(3) . .
C28B C17B C16B 111.0(2) . .
C28B C17B C18B 109.6(2) . .
C28B C17B C22B 103.2(2) . .
C13B C18B C17B 110.3(2) . .
C13B C18B C19B 114.1(2) . .
C17B C18B C19B 113.3(3) . .
C20B C19B C18B 111.2(2) . .
C30B C19B C18B 109.8(3) . .
C30B C19B C20B 112.0(3) . .
C21B C20B C19B 111.4(3) . .
C21B C20B C29B 110.1(4) . .
C29B C20B C19B 112.4(3) . .
C20B C21B C22B 112.2(4) . .
C21B C22B C17B 111.9(3) . .
O2B C28B O3B 122.6(2) . .
O2B C28B C17B 121.1(3) . .
O3B C28B C17B 116.2(2) . .
C2C C1C C10C 113.7(3) . .
C3C C2C C1C 111.2(3) . .
O1C C3C C2C 120.0(5) . .
O1C C3C C4C 122.2(5) . .
C2C C3C C4C 117.8(4) . .
C3C C4C C5C 108.4(3) . .
C3C C4C C23C 109.0(5) . .
C3C C4C C24C 107.6(4) . .
C23C C4C C5C 108.6(4) . .
C23C C4C C24C 108.4(5) . .
C24C C4C C5C 114.7(4) . .
C6C C5C C4C 114.3(3) . .
C6C C5C C10C 110.3(3) . .
C10C C5C C4C 117.7(3) . .
C7C C6C C5C 109.7(2) . .
C6C C7C C8C 114.1(2) . .
C7C C8C C9C 110.0(2) . .
C7C C8C C14C 110.2(2) . .
C7C C8C C26C 108.5(2) . .
C9C C8C C14C 108.23(19) . .
C26C C8C C9C 110.4(2) . .
C26C C8C C14C 109.6(2) . .
C8C C9C C10C 117.7(2) . .
C11C C9C C8C 109.9(2) . .
C11C C9C C10C 113.4(2) . .
C1C C10C C5C 107.5(2) . .
C1C C10C C9C 107.6(2) . .
C1C C10C C25C 107.8(2) . .
C5C C10C C9C 106.2(2) . .
C25C C10C C5C 113.7(3) . .
C25C C10C C9C 113.6(2) . .
C12C C11C C9C 113.7(2) . .
C13C C12C C11C 126.6(2) . .
C12C C13C C14C 120.2(2) . .
C12C C13C C18C 119.7(2) . .
C18C C13C C14C 120.1(2) . .
C13C C14C C8C 109.22(19) . .
C13C C14C C15C 111.3(2) . .
C13C C14C C27C 107.6(2) . .
C15C C14C C8C 109.39(19) . .
C27C C14C C8C 112.2(2) . .
C27C C14C C15C 107.1(2) . .
C16C C15C C14C 115.2(2) . .
C15C C16C C17C 112.2(2) . .
C16C C17C C18C 109.7(2) . .
C16C C17C C22C 111.7(2) . .
C22C C17C C18C 111.8(2) . .
C28C C17C C16C 110.2(2) . .
C28C C17C C18C 109.9(2) . .
C28C C17C C22C 103.4(2) . .
C13C C18C C17C 110.8(2) . .
C13C C18C C19C 114.0(2) . .
C17C C18C C19C 112.7(2) . .
C20C C19C C18C 110.7(3) . .
C30C C19C C18C 110.4(3) . .
C30C C19C C20C 111.9(3) . .
C21C C20C C19C 112.1(3) . .
C21C C20C C29C 108.8(4) . .
C29C C20C C19C 112.4(4) . .
C20C C21C C22C 111.7(3) . .
C21C C22C C17C 112.4(3) . .
O2C C28C O3C 121.9(2) . .
O2C C28C C17C 118.4(2) . .
O3C C28C C17C 119.5(2) . .

loop_
_geom_bond_atom_site_label_1
_geom_bond_atom_site_label_2
_geom_bond_distance
_geom_bond_site_symmetry_2
O1 C3 1.180(6) .
O2 C28 1.204(4) .
O3 C28 1.312(4) .
C1 C2 1.538(6) .
C1 C10 1.537(5) .
C2 C3 1.433(7) .
C3 C4 1.531(6) .
C4 C5 1.561(5) .
C4 C23 1.521(8) .
C4 C24 1.549(8) .
C5 C6 1.528(5) .
C5 C10 1.555(5) .
C6 C7 1.513(5) .
C7 C8 1.541(4) .
C8 C9 1.558(4) .
C8 C14 1.585(4) .
C8 C26 1.547(4) .
C9 C10 1.561(4) .
C9 C11 1.534(4) .
C10 C25 1.542(5) .
C11 C12 1.489(5) .
C12 C13 1.324(4) .
C13 C14 1.535(4) .
C13 C18 1.524(4) .
C14 C15 1.562(4) .
C14 C27 1.550(4) .
C15 C16 1.518(5) .
C16 C17 1.535(4) .
C17 C18 1.546(4) .
C17 C22 1.545(4) .
C17 C28 1.521(4) .
C18 C19 1.559(5) .
C19 C20 1.537(5) .
C19 C30 1.528(5) .
C20 C21 1.512(5) .
C20 C29 1.522(6) .
C21 C22 1.516(5) .
O1B C3B 1.228(5) .
O2B C28B 1.241(3) .
O3B C28B 1.288(3) .
C1B C2B 1.537(5) .
C1B C10B 1.537(4) .
C2B C3B 1.487(5) .
C3B C4B 1.529(5) .
C4B C5B 1.567(4) .
C4B C23B 1.533(5) .
C4B C24B 1.543(5) .
C5B C6B 1.524(4) .
C5B C10B 1.554(4) .
C6B C7B 1.525(4) .
C7B C8B 1.543(4) .
C8B C9B 1.550(3) .
C8B C14B 1.587(4) .
C8B C26B 1.549(4) .
C9B C10B 1.565(4) .
C9B C11B 1.534(4) .
C10B C25B 1.543(4) .
C11B C12B 1.486(5) .
C12B C13B 1.319(4) .
C13B C14B 1.537(3) .
C13B C18B 1.535(4) .
C14B C15B 1.549(4) .
C14B C27B 1.557(3) .
C15B C16B 1.522(4) .
C16B C17B 1.533(4) .
C17B C18B 1.538(4) .
C17B C22B 1.547(4) .
C17B C28B 1.522(4) .
C18B C19B 1.558(4) .
C19B C20B 1.545(5) .
C19B C30B 1.525(6) .
C20B C21B 1.496(7) .
C20B C29B 1.541(5) .
C21B C22B 1.520(5) .
O1C C3C 1.194(6) .
O2C C28C 1.259(3) .
O3C C28C 1.262(3) .
C1C C2C 1.529(5) .
C1C C10C 1.531(4) .
C2C C3C 1.488(6) .
C3C C4C 1.524(7) .
C4C C5C 1.566(5) .
C4C C23C 1.527(7) .
C4C C24C 1.533(8) .
C5C C6C 1.532(5) .
C5C C10C 1.547(4) .
C6C C7C 1.523(5) .
C7C C8C 1.538(4) .
C8C C9C 1.554(3) .
C8C C14C 1.590(4) .
C8C C26C 1.546(4) .
C9C C10C 1.574(4) .
C9C C11C 1.531(4) .
C10C C25C 1.547(4) .
C11C C12C 1.500(4) .
C12C C13C 1.329(4) .
C13C C14C 1.535(3) .
C13C C18C 1.516(4) .
C14C C15C 1.549(4) .
C14C C27C 1.546(3) .
C15C C16C 1.514(4) .
C16C C17C 1.527(4) .
C17C C18C 1.551(4) .
C17C C22C 1.543(4) .
C17C C28C 1.524(3) .
C18C C19C 1.560(4) .
C19C C20C 1.531(6) .
C19C C30C 1.522(6) .
C20C C21C 1.506(6) .
C20C C29C 1.531(5) .
C21C C22C 1.529(5) .

loop_
_geom_hbond_atom_site_label_D
_geom_hbond_atom_site_label_H
_geom_hbond_atom_site_label_A
_geom_hbond_distance_DH
_geom_hbond_distance_HA
_geom_hbond_distance_DA
_geom_hbond_angle_DHA
_geom_hbond_site_symmetry_A
_geom_hbond_publ_flag
O3B H3B O2B 0.82 1.78 2.600(3) 174.3 2_656 yes
O2C H2C O3C 0.82 1.85 2.632(3) 159.3 2_655 yes
